data_8000220
loop_
_publ_author_name
'Yashima, M.'
'Nomura, K.'
'Kageyama, H.'
'Adachi, K.'
'Chitose, N.'
'Miyazaki, Y.'

_publ_section_title
;
 Conduction path and disorder in the fast oxide-ion conductor (La0.8
 Sr0.2) (Ga0.8 Mg0.15 Co0.05) O2.8
;
_journal_name_full 'Chemical Physics Letters'
_journal_page_first 391
_journal_page_last 396
_journal_volume 380
_journal_year 2003
_chemical_formula_sum 'Co0.05 Ga0.8 La0.8 Mg0.15 O2.8 Sr0.2'
_chemical_name_systematic '(La0.8 Sr0.2) (Ga0.8 Mg0.15 Co0.05) O2.8'
_space_group_IT_number 167
_symmetry_space_group_name_Hall '-R 3 2"c'
_symmetry_space_group_name_H-M 'R -3 c :H'
_cell_angle_alpha 90
_cell_angle_beta 90
_cell_angle_gamma 120
_cell_formula_units_Z 6
_cell_length_a 5.5587
_cell_length_b 5.5587
_cell_length_c 13.629
_cell_volume 364.704
_citation_journal_id_ASTM CHPLBC
_cod_data_source_file Yashima_CHPLBC_2003_1235.cif
_cod_data_source_block Co0.05Ga0.8La0.8Mg0.15O2.8Sr0.2
_cod_original_cell_volume 364.7045
_cod_database_code 8000220

loop_
_symmetry_equiv_pos_as_xyz
x,y,z
-y,x-y,z
-x+y,-x,z
y,x,-z+1/2
-x,-x+y,-z+1/2
x-y,-y,-z+1/2
-x,-y,-z
y,-x+y,-z
x-y,x,-z
-y,-x,z-1/2
x,x-y,z-1/2
-x+y,y,z-1/2
x+2/3,y+1/3,z+1/3
-y+2/3,x-y+1/3,z+1/3
-x+y+2/3,-x+1/3,z+1/3
y+2/3,x+1/3,-z+5/6
-x+2/3,-x+y+1/3,-z+5/6
x-y+2/3,-y+1/3,-z+5/6
-x+2/3,-y+1/3,-z+1/3
y+2/3,-x+y+1/3,-z+1/3
x-y+2/3,x+1/3,-z+1/3
-y+2/3,-x+1/3,z-1/6
x+2/3,x-y+1/3,z-1/6
-x+y+2/3,y+1/3,z-1/6
x+1/3,y+2/3,z+2/3
-y+1/3,x-y+2/3,z+2/3
-x+y+1/3,-x+2/3,z+2/3
y+1/3,x+2/3,-z+7/6
-x+1/3,-x+y+2/3,-z+7/6
x-y+1/3,-y+2/3,-z+7/6
-x+1/3,-y+2/3,-z+2/3
y+1/3,-x+y+2/3,-z+2/3
x-y+1/3,x+2/3,-z+2/3
-y+1/3,-x+2/3,z+1/6
x+1/3,x-y+2/3,z+1/6
-x+y+1/3,y+2/3,z+1/6

loop_
_atom_site_label
_atom_site_type_symbol
_atom_site_fract_x
_atom_site_fract_y
_atom_site_fract_z
_atom_site_occupancy
_atom_site_U_iso_or_equiv
La1 La+3 0 0 0.25 0.8 0.0
Mg1 Mg+2 0 0 0 0.15 0.0
Ga1 Ga+3 0 0 0 0.8 0.0
O1 O-2 0.529 0 0.25 0.9333 0.0
Sr1 Sr+2 0 0 0.25 0.2 0.0
Co1 Co+2 0 0 0 0.05 0.0
